data_7027068
loop_
_publ_author_name
'Weyherm\"uller, Thomas'
'Weighardt, Karl'
'Chaudhuri, Phalguni'

_publ_section_title
;
 Nitrogen versus oxygen co-ordination of carboxamide-functionalized
 triazacyclononane ligands in transition metal ion complexes
;
_journal_issue 22
_journal_name_full 'Journal of the Chemical Society, Dalton Transactions'
_journal_page_first 3805
_journal_paper_doi 10.1039/a806466k
_journal_year 1998
_chemical_formula_structural '[C12 H24 Br N6 O4 V]+, (ClO4)-, MeOH'
_chemical_formula_sum 'C13 H28 Br Cl N6 O9 V'
_chemical_formula_weight 578.71
_chemical_name_systematic
; 
 ? 
;
_space_group_IT_number 19
_symmetry_cell_setting orthorhombic
_symmetry_space_group_name_Hall 'P 2ac 2ab'
_symmetry_space_group_name_H-M 'P 21 21 21'
_atom_sites_solution_hydrogens geom
_atom_sites_solution_primary direct
_atom_sites_solution_secondary difmap
_audit_creation_method SHELXL
_cell_angle_alpha 90.00
_cell_angle_beta 90.00
_cell_angle_gamma 90.00
_cell_formula_units_Z 4
_cell_length_a 9.877(2)
_cell_length_b 12.315(3)
_cell_length_c 17.779(3)
_cell_measurement_reflns_used 8192
_cell_measurement_temperature 100(2)
_cell_volume 2162.6(8)
_computing_structure_refinement 'SHELXL-93 (Sheldrick, 1993)'
_computing_structure_solution 'SHELXS-86 (Sheldrick, 1990)'
_diffrn_ambient_temperature 100(2)
_diffrn_measurement_device 'Siemens SMART CCD-Detector'
_diffrn_measurement_method '\w-scan, 0.3 deg./frame'
_diffrn_radiation_monochromator graphite
_diffrn_radiation_source 'fine-focus sealed tube'
_diffrn_radiation_type MoK\a
_diffrn_radiation_wavelength 0.71073
_diffrn_reflns_av_R_equivalents 0.0393
_diffrn_reflns_av_sigmaI/netI 0.0605
_diffrn_reflns_limit_h_max 14
_diffrn_reflns_limit_h_min -14
_diffrn_reflns_limit_k_max 18
_diffrn_reflns_limit_k_min -17
_diffrn_reflns_limit_l_max 20
_diffrn_reflns_limit_l_min -27
_diffrn_reflns_number 24528
_diffrn_reflns_theta_max 33.19
_diffrn_reflns_theta_min 2.01
_exptl_absorpt_coefficient_mu 2.489
_exptl_absorpt_correction_type 'SADABS, G. Sheldrick 1994'
_exptl_crystal_colour blue
_exptl_crystal_density_diffrn 1.777
_exptl_crystal_description 'transparent fragment'
_exptl_crystal_F_000 1180
_exptl_crystal_size_max 0.53
_exptl_crystal_size_mid 0.39
_exptl_crystal_size_min 0.07
_refine_diff_density_max 0.698
_refine_diff_density_min -0.690
_refine_diff_density_rms 0.094
_refine_ls_abs_structure_details 'Flack H D (1983), Acta Cryst. A39, 876-881'
_refine_ls_abs_structure_Flack 0.017(5)
_refine_ls_extinction_method none
_refine_ls_goodness_of_fit_all 0.994
_refine_ls_goodness_of_fit_obs 1.015
_refine_ls_matrix_type full
_refine_ls_number_parameters 300
_refine_ls_number_reflns 8060
_refine_ls_number_restraints 15
_refine_ls_restrained_S_all 0.993
_refine_ls_restrained_S_obs 1.014
_refine_ls_R_factor_all 0.0531
_refine_ls_R_factor_obs 0.0362
_refine_ls_shift/esd_max -0.004
_refine_ls_shift/esd_mean 0.000
_refine_ls_structure_factor_coef Fsqd
_refine_ls_weighting_details 'w=1/[\s^2^(Fo^2^)+(0.0315P)^2^+0.0000P] where P=(Fo^2^+2Fc^2^)/3'
_refine_ls_weighting_scheme calc
_refine_ls_wR_factor_all 0.0724
_refine_ls_wR_factor_obs 0.0670
_reflns_number_observed 6653
_reflns_number_total 8060
_reflns_observed_criterion >2sigma(I)
_cod_data_source_file 806466Ksup1.cif
_cod_data_source_block 2
_cod_depositor_comments
;
The following automatic conversions were performed:

'_refine_ls_weighting_scheme' value 'calc
w=1/[\s^2^(Fo^2^)+(0.0315P)^2^+0.0000P] where P=(Fo^2^+2Fc^2^)/3' was
changed to 'calc'. New tag '_refine_ls_weighting_details' was
created. The value of the new tag was set to
'w=1/[\s^2^(Fo^2^)+(0.0315P)^2^+0.0000P] where P=(Fo^2^+2Fc^2^)/3'.

Automatic conversion script
Id: cif_fix_values 3143 2015-03-26 13:38:13Z robertas 
;
_cod_original_sg_symbol_H-M P2(1)2(1)2(1)
_cod_database_code 7027068

loop_
_symmetry_equiv_pos_as_xyz
'x, y, z'
'-x+1/2, -y, z+1/2'
'-x, y+1/2, -z+1/2'
'x+1/2, -y+1/2, -z'

loop_
_atom_site_aniso_label
_atom_site_aniso_U_11
_atom_site_aniso_U_22
_atom_site_aniso_U_33
_atom_site_aniso_U_23
_atom_site_aniso_U_13
_atom_site_aniso_U_12
V 0.0108(2) 0.01229(15) 0.00997(15) -0.00162(12) 0.00036(14) -0.00036(13)
O1 0.0134(7) 0.0120(7) 0.0151(8) -0.0006(6) 0.0034(6) -0.0006(6)
O2 0.0284(9) 0.0199(8) 0.0199(9) 0.0021(7) -0.0128(7) -0.0058(7)
O3 0.0111(7) 0.0169(7) 0.0116(7) 0.0000(6) 0.0005(6) -0.0014(6)
O4 0.0202(8) 0.0179(8) 0.0148(8) -0.0020(6) 0.0003(6) 0.0029(6)
N1 0.0140(8) 0.0103(8) 0.0112(8) 0.0014(7) -0.0002(6) -0.0028(6)
N2 0.0134(9) 0.0143(9) 0.0114(9) -0.0007(7) -0.0028(7) -0.0022(7)
N3 0.0114(9) 0.0211(10) 0.0105(9) 0.0023(7) -0.0005(7) -0.0014(7)
N4 0.0166(10) 0.0137(9) 0.0237(11) -0.0007(8) 0.0075(8) 0.0002(8)
N5 0.0288(12) 0.0158(10) 0.0203(11) 0.0024(9) -0.0111(9) -0.0004(8)
N6 0.0119(8) 0.0207(10) 0.0111(9) 0.0005(8) -0.0004(7) -0.0020(7)
C1 0.0191(12) 0.0159(10) 0.0114(9) -0.0020(8) -0.0012(8) -0.0014(8)
C2 0.0185(11) 0.0174(10) 0.0108(10) -0.0015(9) -0.0017(9) -0.0009(8)
C3 0.0129(11) 0.0229(12) 0.0137(11) 0.0028(9) -0.0031(8) -0.0054(8)
C4 0.0096(10) 0.0287(13) 0.0185(12) 0.0055(10) -0.0019(9) -0.0004(8)
C5 0.0182(11) 0.0143(10) 0.0183(11) 0.0035(9) -0.0020(9) -0.0060(8)
C6 0.0184(10) 0.0107(9) 0.0159(9) 0.0006(7) -0.0024(9) -0.0036(9)
C7 0.0139(10) 0.0132(10) 0.0134(10) 0.0008(8) 0.0037(8) 0.0007(7)
C8 0.0133(10) 0.0147(10) 0.0097(10) 0.0000(8) -0.0016(8) -0.0015(8)
C9 0.0179(11) 0.0153(11) 0.0134(11) 0.0001(8) -0.0030(8) 0.0003(8)
C10 0.0155(10) 0.0182(11) 0.0136(11) -0.0014(8) -0.0008(8) 0.0034(8)
C11 0.0111(10) 0.0264(12) 0.0136(11) 0.0029(9) 0.0010(8) 0.0012(8)
C12 0.0134(10) 0.0140(9) 0.0122(9) -0.0038(7) 0.0009(9) -0.0004(8)
Br 0.01725(10) 0.01563(9) 0.01840(10) -0.00301(8) 0.00007(10) 0.00028(9)
Cl 0.0121(2) 0.0198(2) 0.0186(3) 0.0021(2) -0.0030(2) -0.0021(2)
O10 0.0226(10) 0.0287(10) 0.0392(11) 0.0156(9) -0.0098(8) -0.0043(7)
O11 0.0245(9) 0.0245(9) 0.0250(10) -0.0088(7) 0.0045(7) -0.0027(7)
O12 0.0188(9) 0.0310(10) 0.0171(9) -0.0044(7) -0.0003(7) -0.0012(7)
O13 0.0128(8) 0.0374(10) 0.0346(11) 0.0070(9) -0.0026(7) -0.0073(7)
C20 0.034(2) 0.0236(13) 0.0270(14) -0.0006(11) -0.0069(12) -0.0038(11)
O20 0.0360(12) 0.0319(11) 0.0245(11) 0.0063(9) 0.0061(8) 0.0008(9)

loop_
_atom_site_label
_atom_site_type_symbol
_atom_site_fract_x
_atom_site_fract_y
_atom_site_fract_z
_atom_site_U_iso_or_equiv
_atom_site_thermal_displace_type
_atom_site_occupancy
_atom_site_calc_flag
_atom_site_refinement_flags
V V -0.51209(4) 0.08519(3) 0.01282(2) 0.01103(7) Uani 1 d .
O1 O -0.34400(15) 0.12984(12) -0.04301(9) 0.0135(3) Uani 1 d .
O2 O -0.8419(2) 0.14763(14) -0.19690(10) 0.0227(4) Uani 1 d .
O3 O -0.41170(15) 0.01736(12) 0.09988(8) 0.0132(3) Uani 1 d .
O4 O -0.5614(2) 0.19848(13) 0.04818(9) 0.0177(3) Uani 1 d .
N1 N -0.4521(2) -0.06766(14) -0.05179(10) 0.0118(3) Uani 1 d .
N2 N -0.6494(2) 0.09532(15) -0.08285(10) 0.0130(4) Uani 1 d .
N3 N -0.6563(2) -0.0290(2) 0.05111(10) 0.0143(4) Uani 1 d .
N4 N -0.1550(2) 0.0828(2) -0.10550(12) 0.0180(4) Uani 1 d D
H4C H -0.1060(27) 0.0371(20) -0.1207(16) 0.023 Uiso 1 d D
H4D H -0.1376(30) 0.1422(16) -0.1095(16) 0.023 Uiso 1 d D
N5 N -0.7617(2) 0.3184(2) -0.20665(13) 0.0216(4) Uani 1 d D
H5C H -0.8121(29) 0.3355(25) -0.2390(15) 0.028 Uiso 1 d D
H5D H -0.7240(29) 0.3674(20) -0.1882(16) 0.028 Uiso 1 d D
N6 N -0.4433(2) -0.0753(2) 0.20816(11) 0.0146(4) Uani 1 d D
H6C H -0.4934(29) -0.1032(20) 0.2356(13) 0.019 Uiso 1 d D
H6D H -0.3658(20) -0.0749(22) 0.2161(15) 0.019 Uiso 1 d D
C1 C -0.5225(2) -0.0691(2) -0.12621(12) 0.0155(4) Uani 1 d .
H1A H -0.5964(2) -0.1209(2) -0.12444(12) 0.019 Uiso 1 calc R
H1B H -0.4594(2) -0.0928(2) -0.16466(12) 0.019 Uiso 1 calc R
C2 C -0.5779(2) 0.0416(2) -0.14725(13) 0.0156(4) Uani 1 d .
H2A H -0.5039(2) 0.0876(2) -0.16377(13) 0.019 Uiso 1 calc R
H2B H -0.6404(2) 0.0336(2) -0.18896(13) 0.019 Uiso 1 calc R
C3 C -0.7783(2) 0.0373(2) -0.06033(13) 0.0165(5) Uani 1 d .
H3A H -0.7828(2) -0.0319(2) -0.08628(13) 0.020 Uiso 1 calc R
H3B H -0.8555(2) 0.0803(2) -0.07608(13) 0.020 Uiso 1 calc R
C4 C -0.7869(2) 0.0177(2) 0.02402(14) 0.0190(5) Uani 1 d .
H4A H -0.8049(2) 0.0857(2) 0.04976(14) 0.023 Uiso 1 calc R
H4B H -0.8604(2) -0.0320(2) 0.03493(14) 0.023 Uiso 1 calc R
C5 C -0.6369(2) -0.1430(2) 0.02274(13) 0.0169(4) Uani 1 d .
H5A H -0.6997(2) -0.1566(2) -0.01815(13) 0.020 Uiso 1 calc R
H5B H -0.6571(2) -0.1939(2) 0.06285(13) 0.020 Uiso 1 calc R
C6 C -0.4927(2) -0.16177(15) -0.00482(11) 0.0150(4) Uani 1 d .
H6A H -0.4318(2) -0.16892(15) 0.03771(11) 0.018 Uiso 1 calc R
H6B H -0.4882(2) -0.22806(15) -0.03419(11) 0.018 Uiso 1 calc R
C7 C -0.3036(2) -0.0596(2) -0.05956(13) 0.0135(4) Uani 1 d .
H7A H -0.2736(2) -0.1017(2) -0.10251(13) 0.016 Uiso 1 calc R
H7B H -0.2599(2) -0.0881(2) -0.01488(13) 0.016 Uiso 1 calc R
C8 C -0.2661(2) 0.0583(2) -0.07018(12) 0.0126(4) Uani 1 d .
C9 C -0.6804(2) 0.2099(2) -0.10324(13) 0.0155(4) Uani 1 d .
H9A H -0.5959(2) 0.2483(2) -0.11131(13) 0.019 Uiso 1 calc R
H9B H -0.7263(2) 0.2442(2) -0.06123(13) 0.019 Uiso 1 calc R
C10 C -0.7691(2) 0.2221(2) -0.17393(13) 0.0158(4) Uani 1 d .
C11 C -0.6390(2) -0.0243(2) 0.13420(13) 0.0170(5) Uani 1 d .
H11A H -0.6837(2) -0.0854(2) 0.15802(13) 0.020 Uiso 1 calc R
H11B H -0.6771(2) 0.0424(2) 0.15411(13) 0.020 Uiso 1 calc R
C12 C -0.4881(2) -0.0284(2) 0.14821(11) 0.0132(4) Uani 1 d .
Br Br 0.00328(2) -0.14847(2) -0.153656(12) 0.01709(5) Uani 1 d .
Cl Cl -0.58662(5) -0.42441(4) -0.14609(3) 0.01686(11) Uani 1 d .
O10 O -0.5832(2) -0.52096(15) -0.10026(12) 0.0302(4) Uani 1 d .
O11 O -0.6700(2) -0.34333(15) -0.11021(10) 0.0247(4) Uani 1 d .
O12 O -0.6455(2) -0.45223(14) -0.21831(9) 0.0223(4) Uani 1 d .
O13 O -0.4526(2) -0.3824(2) -0.15707(11) 0.0282(4) Uani 1 d .
C20 C -0.3350(3) 0.3016(2) -0.2095(2) 0.0283(6) Uani 1 d .
H20A H -0.3776(4) 0.2835(14) -0.1626(4) 0.042 Uiso 1 calc R
H20B H -0.3752(5) 0.2598(12) -0.2492(7) 0.042 Uiso 1 calc R
H20C H -0.3471(3) 0.3775(4) -0.2196(11) 0.042 Uiso 1 calc R
O20 O -0.1959(2) 0.2779(2) -0.20524(11) 0.0308(4) Uani 1 d .
H20 H -0.1570(6) 0.3041(24) -0.2417(10) 0.046 Uiso 1 calc R

loop_
_atom_type_symbol
_atom_type_description
_atom_type_scat_dispersion_real
_atom_type_scat_dispersion_imag
_atom_type_scat_source
C C 0.0033 0.0016 'International Tables Vol C Tables 4.2.6.8 and 6.1.1.4'
H H 0.0000 0.0000 'International Tables Vol C Tables 4.2.6.8 and 6.1.1.4'
N N 0.0061 0.0033 'International Tables Vol C Tables 4.2.6.8 and 6.1.1.4'
O O 0.0106 0.0060 'International Tables Vol C Tables 4.2.6.8 and 6.1.1.4'
Cl Cl 0.1484 0.1585 'International Tables Vol C Tables 4.2.6.8 and 6.1.1.4'
V V 0.3005 0.5294 'International Tables Vol C Tables 4.2.6.8 and 6.1.1.4'
Br Br -0.2901 2.4595 'International Tables Vol C Tables 4.2.6.8 and 6.1.1.4'

loop_
_geom_angle_atom_site_label_1
_geom_angle_atom_site_label_2
_geom_angle_atom_site_label_3
_geom_angle
O4 V O1 101.88(7)
O4 V O3 102.02(7)
O1 V O3 94.94(6)
O4 V N3 104.33(8)
O1 V N3 153.77(7)
O3 V N3 78.98(7)
O4 V N2 93.85(8)
O1 V N2 96.49(7)
O3 V N2 158.08(7)
N3 V N2 82.53(7)
O4 V N1 172.67(8)
O1 V N1 76.29(6)
O3 V N1 85.25(6)
N3 V N1 77.78(7)
N2 V N1 79.39(7)
C8 O1 V 120.00(14)
C12 O3 V 114.15(13)
C7 N1 C6 111.9(2)
C7 N1 C1 112.3(2)
C6 N1 C1 111.3(2)
C7 N1 V 104.42(12)
C6 N1 V 106.92(12)
C1 N1 V 109.54(13)
C9 N2 C2 109.2(2)
C9 N2 C3 109.8(2)
C2 N2 C3 112.9(2)
C9 N2 V 111.87(13)
C2 N2 V 106.12(13)
C3 N2 V 106.86(13)
C11 N3 C4 113.9(2)
C11 N3 C5 110.8(2)
C4 N3 C5 111.2(2)
C11 N3 V 102.48(13)
C4 N3 V 102.82(13)
C5 N3 V 115.29(13)
N1 C1 C2 112.1(2)
N2 C2 C1 112.2(2)
N2 C3 C4 112.5(2)
N3 C4 C3 109.3(2)
N3 C5 C6 111.6(2)
N1 C6 C5 108.3(2)
N1 C7 C8 108.7(2)
O1 C8 N4 122.4(2)
O1 C8 C7 118.2(2)
N4 C8 C7 119.4(2)
N2 C9 C10 114.1(2)
O2 C10 N5 123.5(2)
O2 C10 C9 121.9(2)
N5 C10 C9 114.6(2)
N3 C11 C12 106.0(2)
O3 C12 N6 123.5(2)
O3 C12 C11 117.2(2)
N6 C12 C11 119.3(2)
O13 Cl O10 110.66(11)
O13 Cl O11 109.69(11)
O10 Cl O11 109.53(12)
O13 Cl O12 109.56(11)
O10 Cl O12 108.35(11)
O11 Cl O12 109.02(10)

loop_
_geom_bond_atom_site_label_1
_geom_bond_atom_site_label_2
_geom_bond_distance
V O4 1.606(2)
V O1 2.011(2)
V O3 2.019(2)
V N3 2.114(2)
V N2 2.179(2)
V N1 2.283(2)
O1 C8 1.266(3)
O2 C10 1.235(3)
O3 C12 1.274(3)
N1 C7 1.477(3)
N1 C6 1.483(3)
N1 C1 1.495(3)
N2 C9 1.489(3)
N2 C2 1.499(3)
N2 C3 1.514(3)
N3 C11 1.488(3)
N3 C4 1.492(3)
N3 C5 1.505(3)
N4 C8 1.300(3)
N5 C10 1.323(3)
N6 C12 1.290(3)
C1 C2 1.515(3)
C3 C4 1.521(3)
C5 C6 1.524(3)
C7 C8 1.510(3)
C9 C10 1.539(3)
C11 C12 1.512(3)
Cl O13 1.435(2)
Cl O10 1.442(2)
Cl O11 1.443(2)
Cl O12 1.451(2)
C20 O20 1.406(3)
